data_4134642
loop_
_publ_author_name
'Chen, Xu-Lang'
'Shen, Yun-Jia'
'Gao, Chao'
'Yang, Jian'
'Sun, Xin'
'Zhang, Xin'
'Yang, Yu-Dong'
'Wei, Gong-Ping'
'Xiang, Jun-Feng'
'Sessler, Jonathan L.'
'Gong, Han-Yuan'

_publ_section_title
;
 Regulating the Structures of Self-Assembled Mechanically Interlocked
 Moleculecular Constructs via Dianion Precursor Substituent Effects.
;
_journal_name_full 'Journal of the American Chemical Society'
_journal_paper_doi 10.1021/jacs.9b13473
_journal_year 2020
_chemical_formula_sum 'C54 H70 N10 O26'
_chemical_formula_weight 1275.20
_space_group_crystal_system monoclinic
_space_group_IT_number 14
_space_group_name_Hall '-P 2ybc'
_space_group_name_H-M_alt 'P 1 21/c 1'
_atom_sites_solution_hydrogens mixed
_audit_creation_method SHELXL-2018/3
_cell_angle_alpha 90
_cell_angle_beta 93.840(2)
_cell_angle_gamma 90
_cell_formula_units_Z 2
_cell_length_a 13.8006(2)
_cell_length_b 16.4423(3)
_cell_length_c 12.8876(2)
_cell_measurement_reflns_used 4644
_cell_measurement_temperature 100.01(10)
_cell_measurement_theta_max 62.500
_cell_measurement_theta_min 4.188
_cell_volume 2917.81(8)
_computing_cell_refinement 'CrysAlisPro 1.171.39.46e (Rigaku OD, 2018)'
_computing_data_collection 'CrysAlisPro 1.171.39.46e (Rigaku OD, 2018)'
_computing_data_reduction 'CrysAlisPro 1.171.39.46e (Rigaku OD, 2018)'
_computing_structure_refinement 'SHELXL-2018/3 (Sheldrick, 2018)'
_computing_structure_solution 'SHELXT 2014/5 (Sheldrick, 2014)'
_diffrn_ambient_temperature 100.01(10)
_diffrn_detector_area_resol_mean 5.3127
_diffrn_measured_fraction_theta_full 1.000
_diffrn_measured_fraction_theta_max 1.000
_diffrn_measurement_device_type 'SuperNova, Dual, Cu at home/near, AtlasS2'
_diffrn_measurement_method '\w scans'
_diffrn_radiation_type CuK\a
_diffrn_radiation_wavelength 1.54184
_diffrn_reflns_av_R_equivalents 0.0151
_diffrn_reflns_av_unetI/netI 0.0170
_diffrn_reflns_Laue_measured_fraction_full 1.000
_diffrn_reflns_Laue_measured_fraction_max 1.000
_diffrn_reflns_limit_h_max 15
_diffrn_reflns_limit_h_min -10
_diffrn_reflns_limit_k_max 18
_diffrn_reflns_limit_k_min -13
_diffrn_reflns_limit_l_max 14
_diffrn_reflns_limit_l_min -13
_diffrn_reflns_number 10202
_diffrn_reflns_point_group_measured_fraction_full 1.000
_diffrn_reflns_point_group_measured_fraction_max 1.000
_diffrn_reflns_theta_full 62.500
_diffrn_reflns_theta_max 62.500
_diffrn_reflns_theta_min 4.188
_exptl_absorpt_coefficient_mu 0.996
_exptl_absorpt_correction_T_max 1.00000
_exptl_absorpt_correction_T_min 0.95343
_exptl_absorpt_correction_type multi-scan
_exptl_crystal_colour colourless
_exptl_crystal_density_diffrn 1.451
_exptl_crystal_description block
_exptl_crystal_F_000 1344
_exptl_crystal_size_max 0.250
_exptl_crystal_size_mid 0.200
_exptl_crystal_size_min 0.100
_refine_diff_density_max 1.219
_refine_diff_density_min -0.630
_refine_diff_density_rms 0.071
_refine_ls_extinction_method none
_refine_ls_goodness_of_fit_ref 1.009
_refine_ls_hydrogen_treatment mixed
_refine_ls_matrix_type full
_refine_ls_number_parameters 448
_refine_ls_number_reflns 4644
_refine_ls_number_restraints 21
_refine_ls_restrained_S_all 1.012
_refine_ls_R_factor_all 0.0625
_refine_ls_R_factor_gt 0.0589
_refine_ls_shift/su_max 0.000
_refine_ls_shift/su_mean 0.000
_refine_ls_structure_factor_coef Fsqd
_refine_ls_weighting_details 'w=1/[\s^2^(Fo^2^)+(0.0500P)^2^+8.5000P] where P=(Fo^2^+2Fc^2^)/3'
_refine_ls_weighting_scheme calc
_refine_ls_wR_factor_gt 0.1415
_refine_ls_wR_factor_ref 0.1440
_reflns_Friedel_coverage 0.000
_reflns_number_gt 4269
_reflns_number_total 4644
_reflns_threshold_expression 'I > 2\s(I)'
_cod_data_source_file ja9b13473_si_008.cif
_cod_data_source_block b
_cod_original_sg_symbol_H-M 'P 21/c'
_cod_database_code 4134642
_shelx_shelxl_version_number 2018/3
_shelx_space_group_comment
;
The symmetry employed for this shelxl refinement is uniquely defined
by the following loop, which should always be used as a source of
symmetry information in preference to the above space-group names.
They are only intended as comments.
;

loop_
_space_group_symop_operation_xyz
'x, y, z'
'-x, y+1/2, -z+1/2'
'-x, -y, -z'
'x, -y-1/2, z-1/2'

loop_
_atom_site_label
_atom_site_type_symbol
_atom_site_fract_x
_atom_site_fract_y
_atom_site_fract_z
_atom_site_U_iso_or_equiv
_atom_site_adp_type
_atom_site_occupancy
_atom_site_site_symmetry_order
_atom_site_calc_flag
_atom_site_refinement_flags_posn
_atom_site_refinement_flags_adp
_atom_site_refinement_flags_occupancy
_atom_site_disorder_assembly
_atom_site_disorder_group
C1 C 0.1888(2) -0.40457(18) 0.3185(2) 0.0199(6) Uani 1 1 d . . . . .
H1A H 0.182495 -0.426391 0.248440 0.024 Uiso 1 1 calc R U . . .
H1B H 0.147736 -0.356763 0.320461 0.024 Uiso 1 1 calc R U . . .
C2 C 0.3212(2) -0.30516(17) 0.3521(2) 0.0166(6) Uani 1 1 d . . . . .
H2A H 0.282302 -0.259066 0.344718 0.020 Uiso 1 1 calc R U . . .
C3 C 0.3692(2) -0.43313(17) 0.3598(2) 0.0180(6) Uani 1 1 d . . . . .
H3A H 0.367358 -0.489658 0.358454 0.022 Uiso 1 1 calc R U . . .
C4 C 0.4487(2) -0.38614(17) 0.3774(2) 0.0175(6) Uani 1 1 d . . . . .
H4A H 0.512195 -0.404220 0.390358 0.021 Uiso 1 1 calc R U . . .
C5 C 0.47844(19) -0.23492(17) 0.37945(19) 0.0154(6) Uani 1 1 d . . . . .
C6 C 0.4376(2) -0.15794(17) 0.3727(2) 0.0189(6) Uani 1 1 d . . . . .
H6A H 0.370637 -0.150632 0.367051 0.023 Uiso 1 1 calc R U . . .
C7 C 0.5004(2) -0.09262(17) 0.3746(2) 0.0198(6) Uani 1 1 d . . . . .
H7A H 0.475975 -0.039945 0.369743 0.024 Uiso 1 1 calc R U . . .
C8 C 0.5999(2) -0.10543(17) 0.3838(2) 0.0190(6) Uani 1 1 d . . . . .
H8A H 0.643695 -0.062449 0.384421 0.023 Uiso 1 1 calc R U . . .
C9 C 0.63062(19) -0.18542(17) 0.39210(19) 0.0156(6) Uani 1 1 d . . . . .
C10 C 0.77012(19) -0.27919(17) 0.4035(2) 0.0163(6) Uani 1 1 d . . . . .
H10A H 0.734577 -0.327286 0.401819 0.020 Uiso 1 1 calc R U . . .
C11 C 0.8090(2) -0.14871(18) 0.4056(2) 0.0215(6) Uani 1 1 d . . . . .
H11A H 0.804109 -0.092297 0.405316 0.026 Uiso 1 1 calc R U . . .
C12 C 0.8913(2) -0.19251(18) 0.4100(2) 0.0216(6) Uani 1 1 d . . . . .
H12A H 0.954104 -0.171812 0.413670 0.026 Uiso 1 1 calc R U . . .
C13 C 0.93524(19) -0.34327(17) 0.4048(2) 0.0188(6) Uani 1 1 d . . . . .
H13A H 0.999990 -0.324813 0.427490 0.023 Uiso 1 1 calc R U . . .
H13B H 0.936703 -0.362595 0.333854 0.023 Uiso 1 1 calc R U . . .
C14 C 0.90644(19) -0.41187(17) 0.4735(2) 0.0168(6) Uani 1 1 d . . . . .
C15 C 0.8416(2) -0.47146(17) 0.4366(2) 0.0184(6) Uani 1 1 d . . . . .
H15A H 0.818125 -0.470865 0.367226 0.022 Uiso 1 1 calc R U . . .
C16 C 0.81150(19) -0.53178(17) 0.5023(2) 0.0186(6) Uani 1 1 d . . . . .
H16A H 0.768662 -0.571805 0.476793 0.022 Uiso 1 1 calc R U . . .
C17 C 0.84529(19) -0.53255(17) 0.6064(2) 0.0171(6) Uani 1 1 d . . . . .
C18 C 0.91271(19) -0.47493(17) 0.6428(2) 0.0177(6) Uani 1 1 d . . . . .
H18A H 0.937105 -0.476240 0.711860 0.021 Uiso 1 1 calc R U . . .
C19 C 0.94376(19) -0.41544(17) 0.5765(2) 0.0173(6) Uani 1 1 d . . . . .
H19A H 0.989881 -0.377587 0.600975 0.021 Uiso 1 1 calc R U . . .
C20 C 0.3694(2) -0.27440(18) 0.6178(2) 0.0191(6) Uani 1 1 d . . . . .
C21 C 0.4757(2) -0.25667(17) 0.6300(2) 0.0171(6) Uani 1 1 d . . . . .
C22 C 0.5434(2) -0.32025(17) 0.63245(19) 0.0165(6) Uani 1 1 d . . . . .
C23 C 0.6437(2) -0.30278(17) 0.64276(19) 0.0161(6) Uani 1 1 d . . . . .
C24 C 0.6751(2) -0.22227(17) 0.65324(19) 0.0163(6) Uani 1 1 d . . . . .
C25 C 0.6060(2) -0.15943(17) 0.6518(2) 0.0177(6) Uani 1 1 d . . . . .
H25A H 0.626521 -0.105780 0.659670 0.021 Uiso 1 1 calc R U . . .
C26 C 0.5089(2) -0.17623(17) 0.6391(2) 0.0174(6) Uani 1 1 d . . . . .
H26A H 0.464336 -0.133744 0.636483 0.021 Uiso 1 1 calc R U . . .
C27 C 0.7820(2) -0.20270(17) 0.6663(2) 0.0172(6) Uani 1 1 d . . . . .
O1 O 0.31057(14) -0.21618(13) 0.60747(16) 0.0262(5) Uani 1 1 d . . . . .
O1W O 0.13419(19) -0.24991(18) 0.5061(2) 0.0498(7) Uani 1 1 d D . . . .
H1WA H 0.108(3) -0.2025(19) 0.540(3) 0.075 Uiso 1 1 d D U . . .
H1WB H 0.2027(10) -0.250(3) 0.528(3) 0.075 Uiso 1 1 d D U . . .
O2W O 0.72901(18) 0.05564(14) 0.43004(18) 0.0358(6) Uani 1 1 d D . . . .
H2WA H 0.713(2) 0.042(3) 0.4987(14) 0.054 Uiso 1 1 d D U . . .
H2WB H 0.7977(8) 0.059(3) 0.429(3) 0.054 Uiso 1 1 d D U . . .
O2 O 0.34310(14) -0.34828(12) 0.61948(16) 0.0246(5) Uani 1 1 d . . . . .
O3W O 1.0865(2) -0.08743(17) 0.4871(2) 0.0506(7) Uani 1 1 d D . . . .
H3WA H 1.043(3) -0.050(2) 0.524(3) 0.076 Uiso 1 1 d D U . . .
H3WB H 1.102(3) -0.052(2) 0.427(2) 0.076 Uiso 1 1 d D U . . .
O3 O 0.80691(14) -0.13012(12) 0.68034(16) 0.0235(5) Uani 1 1 d . . . . .
O4W O 1.04067(16) -0.24551(15) 0.7032(2) 0.0380(6) Uani 1 1 d D . . . .
H4WA H 0.9718(8) -0.252(3) 0.697(3) 0.057 Uiso 1 1 d D U . . .
H4WB H 1.063(2) -0.240(3) 0.6350(14) 0.057 Uiso 1 1 d D U . . .
O4 O 0.84075(13) -0.26157(12) 0.66422(15) 0.0214(4) Uani 1 1 d . . . . .
O5W O 0.9683(2) -0.04262(18) 0.6371(2) 0.0492(7) Uani 1 1 d D . . . .
H5WA H 1.009(2) -0.0860(18) 0.612(4) 0.074 Uiso 1 1 d D U . . .
H5WB H 0.9047(14) -0.067(2) 0.643(4) 0.074 Uiso 1 1 d D U . . .
O5 O 0.51696(14) -0.39938(12) 0.62424(15) 0.0210(4) Uani 1 1 d . . . . .
H5A H 0.457559 -0.402802 0.620935 0.031 Uiso 1 1 calc R U . . .
O6W O 0.80174(17) 0.15312(14) 0.73535(17) 0.0317(5) Uani 1 1 d D . . . .
H6WA H 0.769(2) 0.152(2) 0.7986(16) 0.048 Uiso 1 1 d D U . . .
H6WB H 0.8606(16) 0.183(2) 0.748(2) 0.048 Uiso 1 1 d D U . . .
O6 O 0.70528(14) -0.36713(12) 0.64297(15) 0.0205(4) Uani 1 1 d . . . . .
H6B H 0.761507 -0.350821 0.649561 0.031 Uiso 1 1 calc R U . . .
O7W O 0.72593(18) 0.01839(15) 0.6341(2) 0.0390(6) Uani 1 1 d D . . . .
H7WA H 0.766(2) 0.0573(15) 0.674(3) 0.059 Uiso 1 1 d D U . . .
H7WB H 0.753(3) -0.0346(10) 0.652(3) 0.059 Uiso 1 1 d D U . . .
N1 N 0.29071(16) -0.38099(14) 0.34423(17) 0.0172(5) Uani 1 1 d . . . . .
N2 N 0.41793(16) -0.30559(14) 0.37250(16) 0.0155(5) Uani 1 1 d . . . . .
N3 N 0.57301(16) -0.25004(14) 0.39017(16) 0.0156(5) Uani 1 1 d . . . . .
N4 N 0.73244(16) -0.20380(14) 0.40147(16) 0.0160(5) Uani 1 1 d . . . . .
N5 N 0.86584(16) -0.27391(14) 0.40826(17) 0.0167(5) Uani 1 1 d . . . . .

loop_
_atom_site_aniso_label
_atom_site_aniso_U_11
_atom_site_aniso_U_22
_atom_site_aniso_U_33
_atom_site_aniso_U_23
_atom_site_aniso_U_13
_atom_site_aniso_U_12
C1 0.0141(14) 0.0222(15) 0.0231(15) 0.0047(12) -0.0015(11) -0.0014(11)
C2 0.0176(14) 0.0184(14) 0.0140(13) 0.0026(11) 0.0024(10) 0.0008(11)
C3 0.0190(14) 0.0182(14) 0.0170(14) 0.0023(11) 0.0030(11) 0.0023(11)
C4 0.0167(14) 0.0197(14) 0.0162(13) 0.0028(11) 0.0026(11) 0.0032(11)
C5 0.0189(14) 0.0194(14) 0.0081(12) 0.0006(10) 0.0017(10) -0.0017(11)
C6 0.0178(14) 0.0237(15) 0.0151(13) 0.0003(11) 0.0005(11) 0.0022(12)
C7 0.0252(15) 0.0172(14) 0.0167(14) 0.0005(11) -0.0007(11) 0.0020(12)
C8 0.0221(15) 0.0189(14) 0.0158(14) 0.0005(11) -0.0001(11) -0.0037(12)
C9 0.0179(14) 0.0200(14) 0.0088(12) -0.0006(10) 0.0007(10) -0.0003(11)
C10 0.0172(14) 0.0182(14) 0.0134(13) 0.0017(11) 0.0005(10) -0.0021(11)
C11 0.0225(15) 0.0174(14) 0.0242(15) -0.0015(12) -0.0009(12) -0.0053(12)
C12 0.0188(15) 0.0206(15) 0.0252(15) -0.0003(12) -0.0004(12) -0.0061(12)
C13 0.0148(13) 0.0222(15) 0.0195(14) 0.0009(12) 0.0018(11) -0.0011(11)
C14 0.0137(13) 0.0175(14) 0.0195(14) -0.0004(11) 0.0041(11) 0.0021(11)
C15 0.0174(14) 0.0249(15) 0.0130(13) -0.0020(11) 0.0009(11) -0.0006(12)
C16 0.0152(14) 0.0199(14) 0.0207(14) -0.0033(11) 0.0017(11) -0.0040(11)
C17 0.0139(13) 0.0170(14) 0.0205(14) 0.0011(11) 0.0032(11) 0.0028(11)
C18 0.0164(14) 0.0218(14) 0.0146(13) -0.0007(11) -0.0019(10) 0.0024(11)
C19 0.0126(13) 0.0167(14) 0.0222(14) -0.0024(11) -0.0016(11) -0.0003(11)
C20 0.0195(14) 0.0277(16) 0.0099(13) -0.0022(11) 0.0004(11) -0.0007(13)
C21 0.0181(14) 0.0246(15) 0.0085(12) 0.0003(11) 0.0010(10) -0.0003(12)
C22 0.0219(14) 0.0198(15) 0.0078(12) -0.0013(10) 0.0008(10) -0.0020(11)
C23 0.0192(14) 0.0208(14) 0.0084(12) 0.0000(10) 0.0005(10) 0.0025(11)
C24 0.0180(14) 0.0225(14) 0.0082(12) 0.0013(11) 0.0008(10) 0.0008(11)
C25 0.0206(14) 0.0185(14) 0.0140(13) 0.0015(11) 0.0012(11) -0.0007(11)
C26 0.0181(14) 0.0213(15) 0.0130(13) 0.0006(11) 0.0016(10) 0.0032(11)
C27 0.0190(14) 0.0221(16) 0.0104(13) 0.0023(11) 0.0002(10) -0.0020(12)
O1 0.0152(10) 0.0316(12) 0.0314(12) 0.0018(9) -0.0010(8) 0.0006(9)
O1W 0.0292(13) 0.0589(18) 0.0595(18) -0.0019(14) -0.0111(12) -0.0080(12)
O2W 0.0409(14) 0.0322(13) 0.0340(13) -0.0060(10) 0.0008(10) -0.0095(11)
O2 0.0200(10) 0.0268(12) 0.0267(11) -0.0040(9) -0.0006(8) -0.0054(9)
O3W 0.0464(16) 0.0497(17) 0.0562(17) 0.0041(13) 0.0070(13) -0.0042(13)
O3 0.0192(10) 0.0223(11) 0.0285(11) 0.0036(9) -0.0019(8) -0.0017(8)
O4W 0.0187(11) 0.0437(14) 0.0505(15) -0.0223(12) -0.0050(10) 0.0017(10)
O4 0.0151(10) 0.0251(11) 0.0239(10) -0.0026(8) 0.0004(8) 0.0030(8)
O5W 0.0423(15) 0.0610(18) 0.0436(15) 0.0029(13) -0.0018(12) -0.0154(13)
O5 0.0189(10) 0.0202(10) 0.0236(10) -0.0031(8) -0.0002(8) -0.0028(8)
O6W 0.0327(12) 0.0321(12) 0.0307(12) 0.0016(10) 0.0044(10) 0.0026(10)
O6 0.0159(10) 0.0213(10) 0.0241(10) -0.0021(8) 0.0008(8) 0.0025(8)
O7W 0.0416(14) 0.0292(13) 0.0459(15) 0.0018(11) -0.0006(11) 0.0023(11)
N1 0.0149(12) 0.0202(12) 0.0165(11) 0.0030(9) 0.0016(9) -0.0004(9)
N2 0.0154(11) 0.0189(12) 0.0125(11) 0.0015(9) 0.0023(9) -0.0007(9)
N3 0.0175(12) 0.0201(12) 0.0092(10) 0.0006(9) 0.0013(9) -0.0004(10)
N4 0.0173(12) 0.0188(12) 0.0119(11) 0.0006(9) 0.0001(9) -0.0017(9)
N5 0.0162(12) 0.0195(12) 0.0143(11) 0.0017(9) 0.0004(9) -0.0019(9)

loop_
_atom_type_symbol
_atom_type_description
_atom_type_scat_dispersion_real
_atom_type_scat_dispersion_imag
_atom_type_scat_source
C C 0.0181 0.0091 'International Tables Vol C Tables 4.2.6.8 and 6.1.1.4'
H H 0.0000 0.0000 'International Tables Vol C Tables 4.2.6.8 and 6.1.1.4'
N N 0.0311 0.0180 'International Tables Vol C Tables 4.2.6.8 and 6.1.1.4'
O O 0.0492 0.0322 'International Tables Vol C Tables 4.2.6.8 and 6.1.1.4'

loop_
_geom_angle_atom_site_label_1
_geom_angle_atom_site_label_2
_geom_angle_atom_site_label_3
_geom_angle
_geom_angle_site_symmetry_1
_geom_angle_site_symmetry_3
_geom_angle_publ_flag
N1 C1 C17 111.6(2) . 3_646 ?
N1 C1 H1A 109.3 . . ?
C17 C1 H1A 109.3 3_646 . ?
N1 C1 H1B 109.3 . . ?
C17 C1 H1B 109.3 3_646 . ?
H1A C1 H1B 108.0 . . ?
N1 C2 N2 108.6(2) . . ?
N1 C2 H2A 125.7 . . ?
N2 C2 H2A 125.7 . . ?
C4 C3 N1 106.8(2) . . ?
C4 C3 H3A 126.6 . . ?
N1 C3 H3A 126.6 . . ?
C3 C4 N2 107.2(2) . . ?
C3 C4 H4A 126.4 . . ?
N2 C4 H4A 126.4 . . ?
N3 C5 C6 124.8(3) . . ?
N3 C5 N2 114.9(2) . . ?
C6 C5 N2 120.3(2) . . ?
C7 C6 C5 117.2(3) . . ?
C7 C6 H6A 121.4 . . ?
C5 C6 H6A 121.4 . . ?
C6 C7 C8 120.0(3) . . ?
C6 C7 H7A 120.0 . . ?
C8 C7 H7A 120.0 . . ?
C9 C8 C7 116.6(3) . . ?
C9 C8 H8A 121.7 . . ?
C7 C8 H8A 121.7 . . ?
N3 C9 C8 125.4(3) . . ?
N3 C9 N4 114.6(2) . . ?
C8 C9 N4 120.0(2) . . ?
N5 C10 N4 108.9(2) . . ?
N5 C10 H10A 125.5 . . ?
N4 C10 H10A 125.5 . . ?
C12 C11 N4 106.9(3) . . ?
C12 C11 H11A 126.6 . . ?
N4 C11 H11A 126.6 . . ?
C11 C12 N5 107.8(2) . . ?
C11 C12 H12A 126.1 . . ?
N5 C12 H12A 126.1 . . ?
N5 C13 C14 111.1(2) . . ?
N5 C13 H13A 109.4 . . ?
C14 C13 H13A 109.4 . . ?
N5 C13 H13B 109.4 . . ?
C14 C13 H13B 109.4 . . ?
H13A C13 H13B 108.0 . . ?
C15 C14 C19 119.0(3) . . ?
C15 C14 C13 121.2(2) . . ?
C19 C14 C13 119.8(2) . . ?
C16 C15 C14 120.5(3) . . ?
C16 C15 H15A 119.7 . . ?
C14 C15 H15A 119.7 . . ?
C15 C16 C17 120.1(3) . . ?
C15 C16 H16A 119.9 . . ?
C17 C16 H16A 119.9 . . ?
C18 C17 C16 119.6(3) . . ?
C18 C17 C1 118.7(2) . 3_646 ?
C16 C17 C1 121.7(2) . 3_646 ?
C19 C18 C17 120.1(3) . . ?
C19 C18 H18A 120.0 . . ?
C17 C18 H18A 120.0 . . ?
C18 C19 C14 120.5(3) . . ?
C18 C19 H19A 119.7 . . ?
C14 C19 H19A 119.7 . . ?
O1 C20 O2 123.2(3) . . ?
O1 C20 C21 119.1(3) . . ?
O2 C20 C21 117.8(3) . . ?
C22 C21 C26 119.2(2) . . ?
C22 C21 C20 120.4(3) . . ?
C26 C21 C20 120.4(3) . . ?
O5 C22 C21 122.7(2) . . ?
O5 C22 C23 117.4(2) . . ?
C21 C22 C23 119.9(3) . . ?
O6 C23 C24 123.3(2) . . ?
O6 C23 C22 116.8(2) . . ?
C24 C23 C22 119.9(3) . . ?
C23 C24 C25 119.3(2) . . ?
C23 C24 C27 120.5(2) . . ?
C25 C24 C27 120.2(2) . . ?
C26 C25 C24 120.8(3) . . ?
C26 C25 H25A 119.6 . . ?
C24 C25 H25A 119.6 . . ?
C25 C26 C21 120.9(3) . . ?
C25 C26 H26A 119.6 . . ?
C21 C26 H26A 119.6 . . ?
O3 C27 O4 124.2(3) . . ?
O3 C27 C24 118.5(2) . . ?
O4 C27 C24 117.3(2) . . ?
H1WA O1W H1WB 104.8(14) . . ?
H2WA O2W H2WB 108.5(15) . . ?
H3WA O3W H3WB 100.3(13) . . ?
H4WA O4W H4WB 108.3(15) . . ?
H5WA O5W H5WB 105.0(14) . . ?
C22 O5 H5A 109.5 . . ?
H6WA O6W H6WB 107.9(14) . . ?
C23 O6 H6B 109.5 . . ?
H7WA O7W H7WB 105.6(14) . . ?
C2 N1 C3 109.4(2) . . ?
C2 N1 C1 124.1(2) . . ?
C3 N1 C1 126.5(2) . . ?
C2 N2 C4 108.1(2) . . ?
C2 N2 C5 125.2(2) . . ?
C4 N2 C5 126.6(2) . . ?
C9 N3 C5 115.9(2) . . ?
C10 N4 C11 108.0(2) . . ?
C10 N4 C9 124.9(2) . . ?
C11 N4 C9 127.1(2) . . ?
C10 N5 C12 108.4(2) . . ?
C10 N5 C13 126.2(2) . . ?
C12 N5 C13 125.3(2) . . ?

loop_
_geom_bond_atom_site_label_1
_geom_bond_atom_site_label_2
_geom_bond_distance
_geom_bond_site_symmetry_2
_geom_bond_publ_flag
C1 N1 1.476(3) . ?
C1 C17 1.512(4) 3_646 ?
C1 H1A 0.9700 . ?
C1 H1B 0.9700 . ?
C2 N1 1.318(4) . ?
C2 N2 1.343(4) . ?
C2 H2A 0.9300 . ?
C3 C4 1.349(4) . ?
C3 N1 1.385(4) . ?
C3 H3A 0.9300 . ?
C4 N2 1.391(4) . ?
C4 H4A 0.9300 . ?
C5 N3 1.327(4) . ?
C5 C6 1.386(4) . ?
C5 N2 1.430(4) . ?
C6 C7 1.379(4) . ?
C6 H6A 0.9300 . ?
C7 C8 1.386(4) . ?
C7 H7A 0.9300 . ?
C8 C9 1.384(4) . ?
C8 H8A 0.9300 . ?
C9 N3 1.326(4) . ?
C9 N4 1.434(4) . ?
C10 N5 1.321(4) . ?
C10 N4 1.344(4) . ?
C10 H10A 0.9300 . ?
C11 C12 1.343(4) . ?
C11 N4 1.390(4) . ?
C11 H11A 0.9300 . ?
C12 N5 1.383(4) . ?
C12 H12A 0.9300 . ?
C13 N5 1.492(4) . ?
C13 C14 1.503(4) . ?
C13 H13A 0.9700 . ?
C13 H13B 0.9700 . ?
C14 C15 1.390(4) . ?
C14 C19 1.393(4) . ?
C15 C16 1.386(4) . ?
C15 H15A 0.9300 . ?
C16 C17 1.391(4) . ?
C16 H16A 0.9300 . ?
C17 C18 1.387(4) . ?
C18 C19 1.386(4) . ?
C18 H18A 0.9300 . ?
C19 H19A 0.9300 . ?
C20 O1 1.257(4) . ?
C20 O2 1.269(4) . ?
C20 C21 1.493(4) . ?
C21 C22 1.401(4) . ?
C21 C26 1.402(4) . ?
C22 O5 1.353(3) . ?
C22 C23 1.411(4) . ?
C23 O6 1.357(3) . ?
C23 C24 1.397(4) . ?
C24 C25 1.406(4) . ?
C24 C27 1.508(4) . ?
C25 C26 1.367(4) . ?
C25 H25A 0.9300 . ?
C26 H26A 0.9300 . ?
C27 O3 1.252(3) . ?
C27 O4 1.264(3) . ?
O1W H1WA 0.973(10) . ?
O1W H1WB 0.970(10) . ?
O2W H2WA 0.953(10) . ?
O2W H2WB 0.951(10) . ?
O3W H3WA 0.998(10) . ?
O3W H3WB 1.005(10) . ?
O4W H4WA 0.956(10) . ?
O4W H4WB 0.956(10) . ?
O5W H5WA 0.971(10) . ?
O5W H5WB 0.976(10) . ?
O5 H5A 0.8200 . ?
O6W H6WA 0.959(10) . ?
O6W H6WB 0.958(10) . ?
O6 H6B 0.8200 . ?
O7W H7WA 0.971(10) . ?
O7W H7WB 0.971(10) . ?
